data_4110012
loop_
_publ_author_name
'Constantinos J. Milios'
'Ross Inglis'
'Alina Vinslava'
'Rashmi Bagai'
'Wolfgang Wernsdorfer'
'Simon Parsons'
'Spyros P. Perlepes'
'George Christou'
'Euan K. Brechin'

_publ_contact_author_name 'Stephen A. Moggach'
_publ_section_title
;
 Toward a Magnetostructural Correlation for a Family of Mn6SMMs
;
_journal_name_full 'Journal of the American Chemical Society'
_journal_page_first 12505
_journal_page_last 12511
_journal_paper_doi 10.1021/ja0736616
_journal_volume 129
_journal_year 2007
_chemical_formula_moiety '[Mn6 (EthSal)6 (EtOH)6 (Me2COOPhen)2 O2]'
_chemical_formula_sum 'C84 H108 Mn6 N6 O24'
_chemical_formula_weight 957.69
_space_group_IT_number 14
_symmetry_cell_setting monoclinic
_symmetry_Int_Tables_number 14
_symmetry_space_group_name_Hall '-P 2yn'
_symmetry_space_group_name_H-M 'P 1 21/n 1'
_atom_sites_solution_hydrogens geom
_atom_sites_solution_primary direct
_audit_creation_date 06-10-25
_audit_creation_method CRYSTALS_ver_12.84
_cell_angle_alpha 90
_cell_angle_beta 107.5490(10)
_cell_angle_gamma 90
_cell_formula_units_Z 2
_cell_length_a 12.9120(2)
_cell_length_b 23.5530(4)
_cell_length_c 15.1900(3)
_cell_measurement_reflns_used 7992
_cell_measurement_temperature 150
_cell_measurement_theta_max 50
_cell_measurement_theta_min 4
_cell_volume 4404.53(14)
_computing_cell_refinement 'SAINT (Siemens ,1995)'
_computing_data_collection 'SMART (Siemens, 1993)'
_computing_data_reduction 'SAINT (Siemens ,1995)'
_computing_molecular_graphics 'CAMERON (Watkin et al., 1996)'
_computing_publication_material 'CRYSTALS (Betteridge et al., 2003)'
_computing_structure_refinement 'CRYSTALS (Betteridge et al., 2003)'
_computing_structure_solution 'SIR92 (Altomare et al., 1994)'
_diffrn_ambient_temperature 150
_diffrn_measured_fraction_theta_full 0.998
_diffrn_measured_fraction_theta_max 0.930
_diffrn_measurement_device_type 'Bruker SMART'
_diffrn_measurement_method '\f & \w scans'
_diffrn_radiation_monochromator graphite
_diffrn_radiation_probe x-ray
_diffrn_radiation_type 'Mo K\a'
_diffrn_radiation_wavelength 0.71073
_diffrn_reflns_av_R_equivalents 0.069
_diffrn_reflns_limit_h_max 17
_diffrn_reflns_limit_h_min -17
_diffrn_reflns_limit_k_max 32
_diffrn_reflns_limit_k_min -32
_diffrn_reflns_limit_l_max 19
_diffrn_reflns_limit_l_min -20
_diffrn_reflns_number 65857
_diffrn_reflns_theta_full 28.008
_diffrn_reflns_theta_max 29.795
_diffrn_reflns_theta_min 1.651
_diffrn_source 'sealed X-ray tube'
_diffrn_standards_number 0
_exptl_absorpt_coefficient_mu 0.910
_exptl_absorpt_correction_T_max 0.80
_exptl_absorpt_correction_T_min 0.53
_exptl_absorpt_correction_type multi-scan
_exptl_absorpt_process_details 'SADABS (Siemens, 1996)'
_exptl_crystal_colour black
_exptl_crystal_density_diffrn 1.444
_exptl_crystal_description block
_exptl_crystal_F_000 1992
_exptl_crystal_recrystallization_method 'Slow evaopration from MeOH solution.'
_exptl_crystal_size_max 0.41
_exptl_crystal_size_mid 0.39
_exptl_crystal_size_min 0.25
_refine_diff_density_max 1.42
_refine_diff_density_min -1.01
_refine_ls_extinction_method none
_refine_ls_goodness_of_fit_ref 1.0197
_refine_ls_hydrogen_treatment mixed
_refine_ls_matrix_type full
_refine_ls_number_parameters 458
_refine_ls_number_reflns 11723
_refine_ls_number_restraints 5
_refine_ls_R_factor_all 0.0904
_refine_ls_R_factor_gt 0.0414
_refine_ls_shift/su_max 0.000228
_refine_ls_structure_factor_coef Fsqd
_refine_ls_weighting_details
;
 Method, part 1, Chebychev polynomial, (Watkin, 1994, Prince, 1982) 
 [weight] = 1.0/[A~0~*T~0~(x)+A~1~*T~1~(x) ... +A~n-1~]*T~n-1~(x)] 
 where A~i~ are the Chebychev coefficients listed below and x= Fcalc/Fmax 
 Method = Robust Weighting (Prince, 1982) 
 W = [weight] * [1-(deltaF/6*sigmaF)^2^]^2^ 
 A~i~ are: 
 27.6 39.0 19.7 6.26 
;
_refine_ls_weighting_scheme calc
_refine_ls_wR_factor_all 0.1425
_refine_ls_wR_factor_gt 0.0944
_refine_ls_wR_factor_ref 0.1425
_reflns_limit_h_max 17
_reflns_limit_h_min -17
_reflns_limit_k_max 32
_reflns_limit_k_min 0
_reflns_limit_l_max 20
_reflns_limit_l_min 0
_reflns_number_gt 6207
_reflns_number_total 11723
_reflns_threshold_expression I>2.0\s(I)
_oxford_diffrn_Wilson_B_factor 0.00
_oxford_diffrn_Wilson_scale 0.00
_oxford_refine_ls_scale 0.24248(13)
_oxford_structure_analysis_title eb6142
_cod_data_source_file ja0736616si20070712_055335_08.cif
_cod_data_source_block eb6142
_cod_original_sg_symbol_H-M 'P 21/n'
_cod_database_code 4110012

loop_
_symmetry_equiv_pos_as_xyz
x,y,z
-x,-y,-z
-x+1/2,y+1/2,-z+1/2
x+1/2,-y+1/2,z+1/2

loop_
_atom_site_label
_atom_site_type_symbol
_atom_site_fract_x
_atom_site_fract_y
_atom_site_fract_z
_atom_site_U_iso_or_equiv
_atom_site_occupancy
_atom_site_adp_type
_atom_site_refinement_flags_posn
_atom_site_refinement_flags_occupancy
_atom_site_disorder_group
Mn1 Mn -0.08209(4) 0.12219(2) 0.13910(4) 0.0185 1.0000 Uani . . .
Mn2 Mn 0.12536(4) 0.11492(2) 0.06070(4) 0.0177 1.0000 Uani . . .
Mn3 Mn 0.01589(4) -0.00183(2) 0.11039(4) 0.0164 1.0000 Uani . . .
C3 C 0.1856(3) 0.00426(17) 0.3136(3) 0.0237 1.0000 Uani . . .
C4 C 0.2394(3) -0.03299(17) 0.3956(3) 0.0238 1.0000 Uani . . .
C5 C 0.3153(4) -0.00986(19) 0.4720(3) 0.0345 1.0000 Uani . . .
C6 C 0.3658(4) -0.0433(2) 0.5486(3) 0.0409 1.0000 Uani . . .
C7 C 0.3357(4) -0.1000(2) 0.5471(3) 0.0378 1.0000 Uani . . .
C8 C 0.2595(4) -0.12415(19) 0.4714(3) 0.0311 1.0000 Uani . . .
C9 C 0.2123(3) -0.09009(17) 0.3951(3) 0.0260 1.0000 Uani . . .
C10 C -0.1551(3) 0.21359(16) 0.2242(3) 0.0244 1.0000 Uani . . .
C11 C -0.2188(4) 0.22709(19) 0.2814(3) 0.0303 1.0000 Uani . . .
C12 C -0.1946(4) 0.2731(2) 0.3399(3) 0.0355 1.0000 Uani . . .
C13 C -0.1043(5) 0.3059(2) 0.3440(3) 0.0418 1.0000 Uani . . .
C14 C -0.0437(4) 0.2950(2) 0.2858(3) 0.0355 1.0000 Uani . . .
C15 C -0.0672(3) 0.24908(17) 0.2236(3) 0.0250 1.0000 Uani . . .
C16 C -0.0015(3) 0.24146(17) 0.1610(3) 0.0247 1.0000 Uani . . .
C17 C 0.0594(4) 0.29073(19) 0.1386(4) 0.0391 1.0000 Uani . . .
C18 C -0.0156(6) 0.3376(2) 0.0877(5) 0.0606 1.0000 Uani . . .
C20 C 0.3361(3) 0.13205(16) 0.0530(3) 0.0218 1.0000 Uani . . .
C21 C 0.4154(3) 0.17465(17) 0.0679(3) 0.0250 1.0000 Uani . . .
C22 C 0.5244(3) 0.16242(18) 0.1021(3) 0.0275 1.0000 Uani . . .
C23 C 0.5590(3) 0.10680(19) 0.1232(3) 0.0300 1.0000 Uani . . .
C24 C 0.4821(3) 0.06436(17) 0.1098(3) 0.0280 1.0000 Uani . . .
C25 C 0.3699(3) 0.07532(16) 0.0754(3) 0.0212 1.0000 Uani . . .
C26 C 0.2932(3) 0.02770(16) 0.0636(3) 0.0206 1.0000 Uani . . .
C27 C 0.3313(3) -0.03260(16) 0.0639(3) 0.0234 1.0000 Uani . . .
C28 C 0.3527(4) -0.05927(18) 0.1595(3) 0.0339 1.0000 Uani . . .
C30 C -0.0335(3) -0.11142(15) 0.1652(3) 0.0200 1.0000 Uani . . .
C31 C 0.0007(4) -0.16816(17) 0.1767(3) 0.0270 1.0000 Uani . . .
C32 C -0.0105(4) -0.20038(17) 0.2491(3) 0.0305 1.0000 Uani . . .
C33 C -0.0573(4) -0.17700(18) 0.3120(3) 0.0313 1.0000 Uani . . .
C34 C -0.0957(4) -0.12237(19) 0.2992(3) 0.0317 1.0000 Uani . . .
C35 C -0.0866(3) -0.08827(16) 0.2258(3) 0.0230 1.0000 Uani . . .
C36 C -0.1386(3) -0.03236(17) 0.2112(3) 0.0258 1.0000 Uani . . .
C37 C -0.2339(4) -0.0210(2) 0.2470(4) 0.0422 1.0000 Uani . . .
C38 C -0.3290(5) -0.0538(3) 0.1941(6) 0.0744 1.0000 Uani . . .
C60 C 0.4522(6) -0.0189(3) 0.6298(4) 0.0602 1.0000 Uani . . .
C80 C 0.2274(4) -0.1854(2) 0.4731(4) 0.0390 1.0000 Uani . . .
C110 C -0.0361(5) 0.1038(3) 0.3599(4) 0.0535 1.0000 Uani D . .
C120 C -0.2030(4) 0.1895(2) -0.0651(4) 0.0437 1.0000 Uani . . .
C121 C -0.2913(5) 0.2163(3) -0.0334(4) 0.0519 1.0000 Uani . . .
C210 C 0.2786(4) 0.17658(18) 0.2501(3) 0.0301 1.0000 Uani . . .
C211 C 0.3902(4) 0.1650(2) 0.3146(3) 0.0438 1.0000 Uani . . .
C1110 C 0.0211(8) 0.1318(5) 0.4447(6) 0.074(2) 0.706(2) Uiso D P 1
C1111 C -0.003(2) 0.0613(9) 0.4300(14) 0.074(2) 0.294(2) Uiso D P 2
N16 N 0.0009(2) 0.19163(13) 0.1244(2) 0.0193 1.0000 Uani . . .
N26 N 0.1923(2) 0.03876(12) 0.0564(2) 0.0177 1.0000 Uani . . .
N36 N -0.1062(2) 0.00631(13) 0.1653(2) 0.0186 1.0000 Uani . . .
O1 O -0.1839(2) 0.16825(12) 0.1693(2) 0.0274 1.0000 Uani . . .
O2 O 0.2322(2) 0.14683(11) 0.01639(19) 0.0221 1.0000 Uani . . .
O3 O -0.0168(2) -0.08160(11) 0.09458(18) 0.0198 1.0000 Uani . . .
O11 O 0.0117(3) 0.11596(14) 0.2890(2) 0.0307 1.0000 Uani D . .
O12 O -0.1667(2) 0.13638(12) -0.0183(2) 0.0275 1.0000 Uani D . .
O21 O 0.2323(2) 0.12604(12) 0.20239(19) 0.0254 1.0000 Uani D . .
O30 O 0.1327(2) -0.01960(12) 0.24016(19) 0.0247 1.0000 Uani . . .
O31 O 0.1978(2) 0.05728(12) 0.3257(2) 0.0286 1.0000 Uani . . .
O123 O 0.0218(2) 0.07768(10) 0.10547(18) 0.0181 1.0000 Uani . . .
O162 O 0.0573(2) 0.18728(11) 0.06094(19) 0.0220 1.0000 Uani . . .
O263 O 0.11970(19) -0.00649(10) 0.04023(17) 0.0177 1.0000 Uani . . .
O361 O -0.1642(2) 0.05572(11) 0.14719(19) 0.0217 1.0000 Uani . . .
H11 H 0.071(2) 0.100(2) 0.300(4) 0.0500 1.0000 Uiso D . .
H12 H -0.129(4) 0.120(2) -0.044(3) 0.0500 1.0000 Uiso D . .
H21 H 0.221(4) 0.1029(15) 0.239(3) 0.0303 1.0000 Uiso D . .
H51 H 0.3339 0.0293 0.4717 0.0376 1.0000 Uiso . . .
H71 H 0.3683 -0.1229 0.5996 0.0424 1.0000 Uiso . . .
H91 H 0.1612 -0.1059 0.3421 0.0300 1.0000 Uiso . . .
H111 H -0.2801 0.2042 0.2794 0.0373 1.0000 Uiso . . .
H121 H -0.2392 0.2822 0.3774 0.0447 1.0000 Uiso . . .
H131 H -0.0843 0.3361 0.3872 0.0503 1.0000 Uiso . . .
H141 H 0.0161 0.3191 0.2878 0.0429 1.0000 Uiso . . .
H171 H 0.1087 0.3058 0.1969 0.0509 1.0000 Uiso . . .
H172 H 0.1024 0.2774 0.0986 0.0509 1.0000 Uiso . . .
H181 H 0.0279 0.3687 0.0747 0.0773 1.0000 Uiso . . .
H182 H -0.0587 0.3514 0.1264 0.0773 1.0000 Uiso . . .
H183 H -0.0642 0.3226 0.0294 0.0773 1.0000 Uiso . . .
H211 H 0.3933 0.2129 0.0541 0.0300 1.0000 Uiso . . .
H221 H 0.5762 0.1922 0.1112 0.0340 1.0000 Uiso . . .
H231 H 0.6343 0.0981 0.1464 0.0354 1.0000 Uiso . . .
H241 H 0.5058 0.0264 0.1247 0.0325 1.0000 Uiso . . .
H271 H 0.3984 -0.0334 0.0456 0.0270 1.0000 Uiso . . .
H272 H 0.2740 -0.0547 0.0191 0.0270 1.0000 Uiso . . .
H281 H 0.3789 -0.0981 0.1581 0.0375 1.0000 Uiso . . .
H282 H 0.4072 -0.0373 0.2056 0.0375 1.0000 Uiso . . .
H283 H 0.2852 -0.0602 0.1763 0.0375 1.0000 Uiso . . .
H311 H 0.0326 -0.1848 0.1340 0.0320 1.0000 Uiso . . .
H321 H 0.0139 -0.2386 0.2561 0.0357 1.0000 Uiso . . .
H331 H -0.0625 -0.1986 0.3632 0.0385 1.0000 Uiso . . .
H341 H -0.1297 -0.1070 0.3414 0.0392 1.0000 Uiso . . .
H371 H -0.2154 -0.0292 0.3138 0.0560 1.0000 Uiso . . .
H372 H -0.2513 0.0199 0.2414 0.0560 1.0000 Uiso . . .
H381 H -0.3906 -0.0469 0.2183 0.0883 1.0000 Uiso . . .
H382 H -0.3102 -0.0944 0.1980 0.0883 1.0000 Uiso . . .
H383 H -0.3479 -0.0409 0.1296 0.0883 1.0000 Uiso . . .
H601 H 0.4496 -0.0370 0.6869 0.0635 1.0000 Uiso . . .
H602 H 0.4418 0.0220 0.6335 0.0635 1.0000 Uiso . . .
H603 H 0.5233 -0.0261 0.6220 0.0635 1.0000 Uiso . . .
H801 H 0.1971 -0.1997 0.4099 0.0455 1.0000 Uiso . . .
H802 H 0.1724 -0.1891 0.5048 0.0455 1.0000 Uiso . . .
H803 H 0.2907 -0.2085 0.5045 0.0455 1.0000 Uiso . . .
H1101 H -0.1139 0.1165 0.3386 0.0659 0.7049 Uiso . . 1
H1102 H -0.0355 0.0619 0.3694 0.0659 0.7049 Uiso . . 1
H1103 H -0.0375 0.1398 0.3912 0.0659 0.2951 Uiso . . 2
H1104 H -0.1131 0.0926 0.3248 0.0659 0.2951 Uiso . . 2
H1201 H -0.1405 0.2163 -0.0524 0.0509 1.0000 Uiso . . .
H1202 H -0.2324 0.1824 -0.1325 0.0509 1.0000 Uiso . . .
H1211 H -0.3198 0.2505 -0.0693 0.0608 1.0000 Uiso . . .
H1212 H -0.2616 0.2270 0.0315 0.0608 1.0000 Uiso . . .
H1213 H -0.3497 0.1887 -0.0400 0.0608 1.0000 Uiso . . .
H2101 H 0.2315 0.1906 0.2864 0.0351 1.0000 Uiso . . .
H2102 H 0.2833 0.2058 0.2048 0.0351 1.0000 Uiso . . .
H2111 H 0.4206 0.2001 0.3468 0.0481 1.0000 Uiso . . .
H2112 H 0.3857 0.1362 0.3598 0.0481 1.0000 Uiso . . .
H2113 H 0.4371 0.1513 0.2790 0.0481 1.0000 Uiso . . .
H1111 H -0.0137 0.1226 0.4920 0.0883 0.7057 Uiso . . 1
H1112 H 0.0189 0.1729 0.4346 0.0883 0.7057 Uiso . . 1
H1113 H 0.0966 0.1188 0.4649 0.0883 0.7057 Uiso . . 1
H1114 H -0.0513 0.0627 0.4693 0.0883 0.2943 Uiso . . 2
H1115 H 0.0716 0.0685 0.4676 0.0883 0.2943 Uiso . . 2
H1116 H -0.0084 0.0238 0.4011 0.0883 0.2943 Uiso . . 2

loop_
_atom_site_aniso_label
_atom_site_aniso_U_11
_atom_site_aniso_U_22
_atom_site_aniso_U_33
_atom_site_aniso_U_23
_atom_site_aniso_U_13
_atom_site_aniso_U_12
Mn1 0.0179(3) 0.0149(2) 0.0234(3) -0.0020(2) 0.0073(2) -0.0002(2)
Mn2 0.0170(3) 0.0150(2) 0.0217(3) 0.0011(2) 0.0069(2) -0.0002(2)
Mn3 0.0176(2) 0.0142(2) 0.0176(2) -0.0004(2) 0.00557(19) -0.0008(2)
C3 0.0206(17) 0.0266(19) 0.0231(18) 0.0035(16) 0.0055(14) -0.0006(15)
C4 0.0248(19) 0.0226(18) 0.0213(18) 0.0046(15) 0.0030(15) -0.0011(15)
C5 0.041(2) 0.027(2) 0.027(2) 0.0050(17) -0.0026(18) -0.0044(18)
C6 0.046(3) 0.038(3) 0.029(2) 0.003(2) -0.004(2) -0.004(2)
C7 0.040(3) 0.039(3) 0.029(2) 0.0142(19) 0.0014(19) 0.002(2)
C8 0.031(2) 0.027(2) 0.035(2) 0.0081(18) 0.0104(18) 0.0010(17)
C9 0.0253(19) 0.026(2) 0.025(2) 0.0014(16) 0.0060(16) -0.0033(16)
C10 0.0255(19) 0.0210(18) 0.0255(19) -0.0020(15) 0.0061(16) -0.0003(15)
C11 0.030(2) 0.030(2) 0.033(2) 0.0008(18) 0.0137(18) 0.0048(17)
C12 0.047(3) 0.037(2) 0.027(2) -0.0027(19) 0.018(2) 0.007(2)
C13 0.060(3) 0.036(3) 0.031(2) -0.015(2) 0.017(2) -0.005(2)
C14 0.044(3) 0.032(2) 0.033(2) -0.0109(19) 0.015(2) -0.009(2)
C15 0.0272(19) 0.0211(18) 0.027(2) -0.0044(15) 0.0087(16) -0.0020(15)
C16 0.0238(19) 0.0214(18) 0.029(2) -0.0005(15) 0.0088(16) -0.0019(15)
C17 0.055(3) 0.021(2) 0.054(3) -0.0078(19) 0.035(3) -0.010(2)
C18 0.096(5) 0.032(3) 0.065(4) 0.014(3) 0.042(4) -0.005(3)
C20 0.0220(17) 0.0252(19) 0.0193(17) -0.0019(14) 0.0077(14) -0.0010(14)
C21 0.0254(19) 0.0239(19) 0.028(2) -0.0014(16) 0.0107(16) -0.0033(15)
C22 0.0236(19) 0.028(2) 0.033(2) -0.0043(17) 0.0112(16) -0.0090(16)
C23 0.0192(18) 0.029(2) 0.041(2) -0.0037(18) 0.0087(17) -0.0031(16)
C24 0.0215(19) 0.0234(19) 0.039(2) -0.0015(17) 0.0085(17) 0.0016(15)
C25 0.0172(17) 0.0233(18) 0.0243(18) -0.0010(14) 0.0079(14) 0.0001(14)
C26 0.0195(17) 0.0226(18) 0.0186(17) 0.0011(14) 0.0043(14) 0.0019(14)
C27 0.0193(17) 0.0185(17) 0.032(2) -0.0027(15) 0.0066(15) 0.0033(14)
C28 0.031(2) 0.025(2) 0.039(2) 0.0047(18) 0.0011(19) 0.0051(17)
C30 0.0214(17) 0.0167(16) 0.0207(17) 0.0005(14) 0.0048(14) -0.0056(14)
C31 0.034(2) 0.0198(18) 0.028(2) 0.0019(16) 0.0103(17) 0.0009(16)
C32 0.037(2) 0.0190(18) 0.035(2) 0.0065(16) 0.0101(19) 0.0015(16)
C33 0.039(2) 0.025(2) 0.032(2) 0.0083(17) 0.0140(19) 0.0013(18)
C34 0.035(2) 0.030(2) 0.035(2) 0.0046(18) 0.0176(19) -0.0015(18)
C35 0.0209(18) 0.0203(17) 0.029(2) 0.0041(15) 0.0088(15) 0.0009(14)
C36 0.0229(19) 0.0243(19) 0.033(2) 0.0023(16) 0.0122(17) -0.0007(15)
C37 0.042(3) 0.031(2) 0.067(3) 0.019(2) 0.038(3) 0.010(2)
C38 0.044(3) 0.058(4) 0.127(7) -0.012(4) 0.034(4) 0.004(3)
C60 0.073(4) 0.056(4) 0.031(3) 0.007(2) -0.017(3) -0.007(3)
C80 0.040(3) 0.031(2) 0.044(3) 0.013(2) 0.010(2) 0.000(2)
C110 0.070(4) 0.061(4) 0.036(3) 0.012(3) 0.025(3) 0.010(3)
C120 0.041(3) 0.047(3) 0.040(3) 0.006(2) 0.007(2) 0.005(2)
C121 0.048(3) 0.062(4) 0.042(3) 0.006(3) 0.008(2) 0.028(3)
C210 0.036(2) 0.025(2) 0.029(2) -0.0045(17) 0.0085(18) -0.0075(17)
C211 0.045(3) 0.044(3) 0.034(2) 0.000(2) -0.002(2) -0.017(2)
N16 0.0179 0.0188 0.0210 0.0013 0.0052 0.0017
N26 0.0178 0.0144 0.0204 -0.0014 0.0048 -0.0015
N36 0.0199 0.0145 0.0212 0.0010 0.0060 0.0010
O1 0.0213 0.0218 0.0407 -0.0080 0.0118 -0.0010
O2 0.0180 0.0233 0.0271 0.0051 0.0099 -0.0006
O3 0.0235 0.0165 0.0178 -0.0010 0.0040 -0.0017
O11 0.0327 0.0338 0.0246 -0.0005 0.0072 0.0049
O12 0.0299 0.0218 0.0275 -0.0004 0.0037 -0.0009
O21 0.0285 0.0230 0.0232 -0.0007 0.0055 -0.0076
O30 0.0231 0.0250 0.0223 0.0012 0.0013 0.0000
O31 0.0356 0.0222 0.0241 0.0027 0.0030 -0.0032
O123 0.0182 0.0146 0.0229 0.0011 0.0084 0.0001
O162 0.0260 0.0154 0.0285 0.0020 0.0140 0.0010
O263 0.0158 0.0161 0.0203 -0.0020 0.0041 -0.0034
O361 0.0194 0.0167 0.0301 -0.0001 0.0089 -0.0012

loop_
_atom_type_symbol
_atom_type_scat_dispersion_real
_atom_type_scat_dispersion_imag
_atom_type_scat_Cromer_Mann_a1
_atom_type_scat_Cromer_Mann_b1
_atom_type_scat_Cromer_Mann_a2
_atom_type_scat_Cromer_Mann_b2
_atom_type_scat_Cromer_Mann_a3
_atom_type_scat_Cromer_Mann_b3
_atom_type_scat_Cromer_Mann_a4
_atom_type_scat_Cromer_Mann_b4
_atom_type_scat_Cromer_Mann_c
_atom_type_scat_source
C 0.0033 0.0016 2.3100 20.8439 1.0200 10.2075 1.5886 0.5687 0.8650 51.6512 0.2156 'International Tables Vol C 4.2.6.8 and 6.1.1.4'
H 0.0000 0.0000 0.4930 10.5109 0.3229 26.1257 0.1402 3.1424 0.0408 57.7998 0.0030 'International Tables Vol C 4.2.6.8 and 6.1.1.4'
N 0.0061 0.0033 12.2126 0.0057 3.1322 9.8933 2.0125 28.9975 1.1663 0.5826 -11.5290 'International Tables Vol C 4.2.6.8 and 6.1.1.4'
O 0.0106 0.0060 3.0485 13.2771 2.2868 5.7011 1.5463 0.3239 0.8670 32.9089 0.2508 'International Tables Vol C 4.2.6.8 and 6.1.1.4'
Mn 0.3368 0.7283 11.2819 5.3409 7.3573 0.3432 3.0193 17.8674 2.2441 83.7543 1.0896 'International Tables Vol C 4.2.6.8 and 6.1.1.4'

loop_
_geom_angle_atom_site_label_1
_geom_angle_site_symmetry_1
_geom_angle_atom_site_label_2
_geom_angle_atom_site_label_3
_geom_angle_site_symmetry_3
_geom_angle
_geom_angle_publ_flag
Mn2 . Mn1 Mn3 . 60.534(17) yes
Mn2 . Mn1 N16 . 58.28(9) yes
Mn3 . Mn1 N16 . 118.25(9) yes
Mn2 . Mn1 O1 . 147.26(9) yes
Mn3 . Mn1 O1 . 152.08(9) yes
N16 . Mn1 O1 . 89.60(13) yes
Mn2 . Mn1 O11 . 96.68(8) yes
Mn3 . Mn1 O11 . 87.97(8) yes
N16 . Mn1 O11 . 91.33(12) yes
O1 . Mn1 O11 . 89.63(12) yes
Mn2 . Mn1 O12 . 79.35(8) yes
Mn3 . Mn1 O12 . 94.13(7) yes
N16 . Mn1 O12 . 82.54(12) yes
O1 . Mn1 O12 . 91.22(12) yes
O11 . Mn1 O12 . 173.80(12) yes
Mn2 . Mn1 O123 . 30.74(7) yes
Mn3 . Mn1 O123 . 29.82(7) yes
N16 . Mn1 O123 . 88.59(12) yes
O1 . Mn1 O123 . 177.82(13) yes
O11 . Mn1 O123 . 91.60(11) yes
Mn2 . Mn1 O361 . 120.94(8) yes
Mn3 . Mn1 O361 . 61.41(8) yes
N16 . Mn1 O361 . 177.41(13) yes
O1 . Mn1 O361 . 90.85(12) yes
O11 . Mn1 O361 . 91.23(12) yes
O12 . Mn1 O123 . 87.36(11) yes
O12 . Mn1 O361 . 94.90(11) yes
O123 . Mn1 O361 . 90.91(11) yes
O3 2_555 Mn2 Mn1 . 94.21(6) yes
O3 2_555 Mn2 Mn3 . 78.14(6) yes
Mn1 . Mn2 Mn3 . 59.986(17) yes
O3 2_555 Mn2 N26 . 79.12(11) yes
Mn1 . Mn2 N26 . 118.14(9) yes
Mn3 . Mn2 N26 . 58.45(9) yes
O3 2_555 Mn2 O2 . 92.96(11) yes
Mn1 . Mn2 O2 . 153.19(9) yes
Mn3 . Mn2 O2 . 146.82(9) yes
N26 . Mn2 O2 . 88.59(12) yes
O3 2_555 Mn2 O21 . 168.14(10) yes
Mn1 . Mn2 O21 . 88.79(8) yes
Mn3 . Mn2 O21 . 93.54(7) yes
N26 . Mn2 O21 . 89.34(12) yes
O2 . Mn2 O21 . 89.45(11) yes
O3 2_555 Mn2 O123 . 86.39(10) yes
Mn1 . Mn2 O123 . 30.78(7) yes
Mn3 . Mn2 O123 . 29.24(7) yes
N26 . Mn2 O123 . 87.43(11) yes
O2 . Mn2 O123 . 176.02(12) yes
O3 2_555 Mn2 O162 . 98.92(11) yes
Mn1 . Mn2 O162 . 61.53(8) yes
Mn3 . Mn2 O162 . 120.97(8) yes
N26 . Mn2 O162 . 178.02(13) yes
O2 . Mn2 O162 . 91.83(11) yes
O21 . Mn2 O123 . 90.39(11) yes
O21 . Mn2 O162 . 92.60(12) yes
O123 . Mn2 O162 . 92.15(11) yes
O263 2_555 Mn3 Mn1 . 81.70(6) yes
O263 2_555 Mn3 Mn2 . 87.36(6) yes
Mn1 . Mn3 Mn2 . 59.480(17) yes
O263 2_555 Mn3 N36 . 87.15(11) yes
Mn1 . Mn3 N36 . 58.21(9) yes
Mn2 . Mn3 N36 . 117.60(9) yes
O263 2_555 Mn3 O3 . 83.84(10) yes
Mn1 . Mn3 O3 . 144.18(8) yes
Mn2 . Mn3 O3 . 151.96(8) yes
N36 . Mn3 O3 . 88.55(12) yes
O263 2_555 Mn3 O30 . 173.29(10) yes
Mn1 . Mn3 O30 . 104.29(8) yes
Mn2 . Mn3 O30 . 98.26(8) yes
N36 . Mn3 O30 . 93.44(12) yes
O3 . Mn3 O30 . 89.48(11) yes
O263 2_555 Mn3 O123 . 84.76(10) yes
Mn1 . Mn3 O123 . 30.07(8) yes
Mn2 . Mn3 O123 . 29.45(8) yes
N36 . Mn3 O123 . 88.16(12) yes
O3 . Mn3 O123 . 168.28(12) yes
O263 2_555 Mn3 O263 . 84.78(10) yes
Mn1 . Mn3 O263 . 118.76(8) yes
Mn2 . Mn3 O263 . 60.47(7) yes
N36 . Mn3 O263 . 171.77(12) yes
O3 . Mn3 O263 . 92.17(11) yes
O30 . Mn3 O123 . 101.94(11) yes
O30 . Mn3 O263 . 94.77(11) yes
O123 . Mn3 O263 . 89.50(11) yes
C4 . C3 O30 . 117.7(4) yes
C4 . C3 O31 . 116.5(3) yes
O30 . C3 O31 . 125.7(4) yes
C3 . C4 C5 . 119.7(4) yes
C3 . C4 C9 . 120.4(4) yes
C5 . C4 C9 . 119.9(4) yes
C4 . C5 C6 . 120.8(4) yes
C4 . C5 H51 . 119.5 no
C6 . C5 H51 . 119.6 no
C5 . C6 C7 . 118.1(4) yes
C5 . C6 C60 . 120.9(5) yes
C7 . C6 C60 . 121.0(4) yes
C6 . C7 C8 . 122.2(4) yes
C6 . C7 H71 . 118.8 no
C8 . C7 H71 . 119.0 no
C7 . C8 C9 . 118.4(4) yes
C7 . C8 C80 . 120.6(4) yes
C9 . C8 C80 . 120.9(4) yes
C8 . C9 C4 . 120.6(4) yes
C8 . C9 H91 . 119.9 no
C4 . C9 H91 . 119.6 no
C11 . C10 C15 . 119.6(4) yes
C11 . C10 O1 . 117.6(4) yes
C15 . C10 O1 . 122.7(4) yes
C10 . C11 C12 . 121.1(4) yes
C10 . C11 H111 . 119.4 no
C12 . C11 H111 . 119.5 no
C11 . C12 C13 . 119.6(4) yes
C11 . C12 H121 . 120.3 no
C13 . C12 H121 . 120.1 no
C12 . C13 C14 . 120.2(4) yes
C12 . C13 H131 . 119.9 no
C14 . C13 H131 . 119.9 no
C13 . C14 C15 . 121.9(4) yes
C13 . C14 H141 . 118.8 no
C15 . C14 H141 . 119.2 no
C10 . C15 C14 . 117.4(4) yes
C10 . C15 C16 . 123.8(4) yes
C14 . C15 C16 . 118.7(4) yes
C15 . C16 C17 . 120.0(4) yes
C15 . C16 N16 . 118.7(3) yes
C17 . C16 N16 . 121.3(4) yes
C16 . C17 C18 . 112.4(4) yes
C16 . C17 H171 . 108.4 no
C18 . C17 H171 . 109.5 no
C16 . C17 H172 . 108.9 no
C18 . C17 H172 . 108.0 no
H171 . C17 H172 . 109.6 no
C17 . C18 H181 . 109.2 no
C17 . C18 H182 . 109.1 no
H181 . C18 H182 . 109.8 no
C17 . C18 H183 . 109.4 no
H181 . C18 H183 . 109.7 no
H182 . C18 H183 . 109.6 no
C21 . C20 C25 . 118.6(4) yes
C21 . C20 O2 . 118.3(3) yes
C25 . C20 O2 . 123.0(3) yes
C20 . C21 C22 . 121.7(4) yes
C20 . C21 H211 . 119.2 no
C22 . C21 H211 . 119.1 no
C21 . C22 C23 . 120.4(4) yes
C21 . C22 H221 . 119.7 no
C23 . C22 H221 . 119.9 no
C22 . C23 C24 . 118.8(4) yes
C22 . C23 H231 . 120.7 no
C24 . C23 H231 . 120.5 no
C23 . C24 C25 . 122.4(4) yes
C23 . C24 H241 . 118.8 no
C25 . C24 H241 . 118.8 no
C20 . C25 C24 . 118.1(3) yes
C20 . C25 C26 . 122.9(3) yes
C24 . C25 C26 . 119.0(3) yes
C25 . C26 C27 . 120.8(3) yes
C25 . C26 N26 . 118.5(3) yes
C27 . C26 N26 . 120.6(3) yes
C26 . C27 C28 . 110.9(3) yes
C26 . C27 H271 . 109.4 no
C28 . C27 H271 . 109.7 no
C26 . C27 H272 . 108.7 no
C28 . C27 H272 . 108.7 no
H271 . C27 H272 . 109.6 no
C27 . C28 H281 . 109.1 no
C27 . C28 H282 . 110.4 no
H281 . C28 H282 . 109.4 no
C27 . C28 H283 . 109.6 no
H281 . C28 H283 . 109.0 no
H282 . C28 H283 . 109.2 no
C31 . C30 C35 . 118.9(3) yes
C31 . C30 O3 . 118.3(3) yes
C35 . C30 O3 . 122.7(3) yes
C30 . C31 C32 . 121.3(4) yes
C30 . C31 H311 . 119.4 no
C32 . C31 H311 . 119.3 no
C31 . C32 C33 . 120.1(4) yes
C31 . C32 H321 . 120.0 no
C33 . C32 H321 . 119.8 no
C32 . C33 C34 . 119.2(4) yes
C32 . C33 H331 . 120.2 no
C34 . C33 H331 . 120.5 no
C33 . C34 C35 . 122.3(4) yes
C33 . C34 H341 . 118.9 no
C35 . C34 H341 . 118.8 no
C30 . C35 C34 . 118.0(4) yes
C30 . C35 C36 . 122.6(3) yes
C34 . C35 C36 . 119.2(4) yes
C35 . C36 C37 . 119.4(3) yes
C35 . C36 N36 . 120.5(3) yes
C37 . C36 N36 . 120.1(4) yes
C36 . C37 C38 . 110.3(5) yes
C36 . C37 H371 . 111.3 no
C38 . C37 H371 . 111.3 no
C36 . C37 H372 . 109.3 no
C38 . C37 H372 . 109.6 no
H371 . C37 H372 . 104.8 no
C37 . C38 H381 . 110.3 no
C37 . C38 H382 . 109.1 no
H381 . C38 H382 . 110.5 no
C37 . C38 H383 . 107.3 no
H381 . C38 H383 . 109.6 no
H382 . C38 H383 . 110.0 no
C6 . C60 H601 . 110.2 no
C6 . C60 H602 . 110.1 no
H601 . C60 H602 . 109.8 no
C6 . C60 H603 . 109.1 no
H601 . C60 H603 . 108.4 no
H602 . C60 H603 . 109.3 no
C8 . C80 H801 . 110.1 no
C8 . C80 H802 . 109.9 no
H801 . C80 H802 . 108.5 no
C8 . C80 H803 . 110.3 no
H801 . C80 H803 . 108.4 no
H802 . C80 H803 . 109.5 no
C1110 . C110 O11 . 111.3(6) yes
C1110 . C110 H1101 . 110.2 no
O11 . C110 H1101 . 108.4 no
C1110 . C110 H1102 . 110.2 no
O11 . C110 H1102 . 108.8 no
H1101 . C110 H1102 . 107.8 no
C121 . C120 O12 . 111.6(4) yes
C121 . C120 H1201 . 108.6 no
O12 . C120 H1201 . 109.3 no
C121 . C120 H1202 . 108.0 no
O12 . C120 H1202 . 109.2 no
H1201 . C120 H1202 . 110.1 no
C120 . C121 H1211 . 111.1 no
C120 . C121 H1212 . 109.1 no
H1211 . C121 H1212 . 108.4 no
C120 . C121 H1213 . 108.9 no
H1211 . C121 H1213 . 109.9 no
H1212 . C121 H1213 . 109.3 no
C211 . C210 O21 . 110.6(4) yes
C211 . C210 H2101 . 109.0 no
O21 . C210 H2101 . 109.1 no
C211 . C210 H2102 . 109.3 no
O21 . C210 H2102 . 109.4 no
H2101 . C210 H2102 . 109.4 no
C210 . C211 H2111 . 109.5 no
C210 . C211 H2112 . 109.6 no
H2111 . C211 H2112 . 109.6 no
C210 . C211 H2113 . 109.3 no
H2111 . C211 H2113 . 109.4 no
H2112 . C211 H2113 . 109.5 no
C110 . C1110 H1111 . 109.3 no
C110 . C1110 H1112 . 109.4 no
H1111 . C1110 H1112 . 109.6 no
C110 . C1110 H1113 . 109.3 no
H1111 . C1110 H1113 . 109.6 no
H1112 . C1110 H1113 . 109.6 no
C110 . C1111 H1114 . 109.3 no
C110 . C1111 H1115 . 109.3 no
H1114 . C1111 H1115 . 109.5 no
C110 . C1111 H1116 . 109.4 no
H1114 . C1111 H1116 . 109.6 no
H1115 . C1111 H1116 . 109.7 no
Mn1 . N16 C16 . 127.2(3) yes
Mn1 . N16 O162 . 115.5(2) yes
C16 . N16 O162 . 116.9(3) yes
Mn2 . N26 C26 . 127.5(3) yes
Mn2 . N26 O263 . 114.7(2) yes
C26 . N26 O263 . 117.8(3) yes
Mn3 . N36 C36 . 125.6(3) yes
Mn3 . N36 O361 . 116.8(2) yes
C36 . N36 O361 . 117.5(3) yes
C10 . O1 Mn1 . 122.3(3) yes
C20 . O2 Mn2 . 120.3(2) yes
C30 . O3 Mn2 2_555 114.2(2) yes
C30 . O3 Mn3 . 119.3(2) yes
Mn2 2_555 O3 Mn3 . 117.86(12) yes
Mn1 . O11 C110 . 123.9(3) yes
Mn1 . O11 H11 . 115(4) no
C110 . O11 H11 . 110(4) no
C120 . O12 Mn1 . 127.6(3) yes
C120 . O12 H12 . 109(4) no
Mn1 . O12 H12 . 105(4) no
Mn2 . O21 C210 . 129.8(3) yes
Mn2 . O21 H21 . 113(3) no
C210 . O21 H21 . 110(3) no
Mn3 . O30 C3 . 141.2(3) yes
Mn1 . O123 Mn2 . 118.48(13) yes
Mn1 . O123 Mn3 . 120.11(13) yes
Mn2 . O123 Mn3 . 121.31(13) yes
N16 . O162 Mn2 . 114.0(2) yes
N26 . O263 Mn3 2_555 111.09(19) yes
N26 . O263 Mn3 . 113.44(19) yes
Mn3 2_555 O263 Mn3 . 95.22(10) yes
N36 . O361 Mn1 . 115.4(2) yes

loop_
_geom_bond_atom_site_label_1
_geom_bond_atom_site_label_2
_geom_bond_site_symmetry_2
_geom_bond_distance
_geom_bond_publ_flag
Mn1 Mn2 . 3.2475(8) yes
Mn1 Mn3 . 3.2643(8) yes
Mn1 N16 . 2.004(3) yes
Mn1 O1 . 1.865(3) yes
Mn1 O11 . 2.239(3) yes
Mn1 O12 . 2.334(3) yes
Mn1 O123 . 1.890(3) yes
Mn1 O361 . 1.916(3) yes
Mn2 O3 2_555 2.480(3) yes
Mn2 Mn3 . 3.2821(8) yes
Mn2 N26 . 2.001(3) yes
Mn2 O2 . 1.866(3) yes
Mn2 O21 . 2.195(3) yes
Mn2 O123 . 1.889(3) yes
Mn2 O162 . 1.918(3) yes
Mn3 O263 2_555 2.434(2) yes
Mn3 N36 . 2.002(3) yes
Mn3 O3 . 1.925(3) yes
Mn3 O30 . 2.131(3) yes
Mn3 O123 . 1.877(2) yes
Mn3 O263 . 1.951(3) yes
C3 C4 . 1.511(5) yes
C3 O30 . 1.252(5) yes
C3 O31 . 1.265(5) yes
C4 C5 . 1.385(6) yes
C4 C9 . 1.389(5) yes
C5 C6 . 1.394(6) yes
C5 H51 . 0.952 no
C6 C7 . 1.389(7) yes
C6 C60 . 1.505(7) yes
C7 C8 . 1.390(7) yes
C7 H71 . 0.951 no
C8 C9 . 1.390(6) yes
C8 C80 . 1.503(6) yes
C9 H91 . 0.951 no
C10 C11 . 1.401(6) yes
C10 C15 . 1.412(5) yes
C10 O1 . 1.337(5) yes
C11 C12 . 1.376(6) yes
C11 H111 . 0.950 no
C12 C13 . 1.385(7) yes
C12 H121 . 0.949 no
C13 C14 . 1.370(7) yes
C13 H131 . 0.949 no
C14 C15 . 1.408(6) yes
C14 H141 . 0.952 no
C15 C16 . 1.463(6) yes
C16 C17 . 1.497(6) yes
C16 N16 . 1.303(5) yes
C17 C18 . 1.518(8) yes
C17 H171 . 0.988 no
C17 H172 . 0.989 no
C18 H181 . 0.978 no
C18 H182 . 0.978 no
C18 H183 . 0.984 no
C20 C21 . 1.403(5) yes
C20 C25 . 1.415(5) yes
C20 O2 . 1.334(5) yes
C21 C22 . 1.376(6) yes
C21 H211 . 0.949 no
C22 C23 . 1.390(6) yes
C22 H221 . 0.950 no
C23 C24 . 1.380(6) yes
C23 H231 . 0.951 no
C24 C25 . 1.409(5) yes
C24 H241 . 0.950 no
C25 C26 . 1.471(5) yes
C26 C27 . 1.503(5) yes
C26 N26 . 1.300(5) yes
C27 C28 . 1.530(6) yes
C27 H271 . 0.987 no
C27 H272 . 0.989 no
C28 H281 . 0.978 no
C28 H282 . 0.978 no
C28 H283 . 0.979 no
C30 C31 . 1.402(5) yes
C30 C35 . 1.412(5) yes
C30 O3 . 1.352(4) yes
C31 C32 . 1.379(6) yes
C31 H311 . 0.951 no
C32 C33 . 1.388(6) yes
C32 H321 . 0.949 no
C33 C34 . 1.372(6) yes
C33 H331 . 0.950 no
C34 C35 . 1.408(6) yes
C34 H341 . 0.951 no
C35 C36 . 1.465(5) yes
C36 C37 . 1.511(6) yes
C36 N36 . 1.291(5) yes
C37 C38 . 1.468(9) yes
C37 H371 . 0.989 no
C37 H372 . 0.987 no
C38 H381 . 0.985 no
C38 H382 . 0.984 no
C38 H383 . 0.984 no
C60 H601 . 0.977 no
C60 H602 . 0.977 no
C60 H603 . 0.976 no
C80 H801 . 0.979 no
C80 H802 . 0.976 no
C80 H803 . 0.978 no
C110 C1110 . 1.437(8) yes
C110 O11 . 1.423(6) yes
C110 H1101 . 1.003 no
C110 H1102 . 0.997 no
C120 C121 . 1.504(8) yes
C120 O12 . 1.445(6) yes
C120 H1201 . 0.996 no
C120 H1202 . 0.993 no
C121 H1211 . 0.982 no
C121 H1212 . 0.977 no
C121 H1213 . 0.978 no
C210 C211 . 1.503(7) yes
C210 O21 . 1.427(5) yes
C210 H2101 . 0.993 no
C210 H2102 . 0.989 no
C211 H2111 . 0.980 no
C211 H2112 . 0.979 no
C211 H2113 . 0.981 no
C1110 H1111 . 0.980 no
C1110 H1112 . 0.979 no
C1110 H1113 . 0.979 no
C1111 H1114 . 0.980 no
C1111 H1115 . 0.979 no
C1111 H1116 . 0.978 no
N16 O162 . 1.376(4) yes
N26 O263 . 1.392(4) yes
N36 O361 . 1.366(4) yes
O11 H11 . 0.819(10) no
O12 H12 . 0.819(10) no
O21 H21 . 0.818(10) no
